data_2217966
loop_
_publ_author_name
'Lehmann, Frank'
'Schollmeyer, Dieter'
'Laufer, Stefan'

_publ_section_title
6-Amino-1-benzyl-4-(4-chlorophenyl)-3-(4-pyridyl)-1,4-dihydropyrano[2,3-<i>c</i>]pyrazole-5-carbonitrile
_journal_coeditor_code NC2090
_journal_issue 4
_journal_name_full 'Acta Crystallographica Section E'
_journal_page_first o701
_journal_paper_doi 10.1107/S160053680800487X
_journal_volume 64
_journal_year 2008
_chemical_formula_iupac 'C25 H18 Cl N5 O'
_chemical_formula_moiety 'C25 H18 Cl N5 O'
_chemical_formula_sum 'C25 H18 Cl N5 O'
_chemical_formula_weight 439.89
_chemical_name_systematic
;
6-Amino-1-benzyl-4-(4-chlorophenyl)-3-(4-pyridyl)-1,4-
dihydropyrano[2,3-<i>c</i>]pyrazole-5-carbonitrile
;
_space_group_IT_number 14
_symmetry_cell_setting monoclinic
_symmetry_space_group_name_Hall '-P 2ybc'
_symmetry_space_group_name_H-M 'P 1 21/c 1'
_atom_sites_solution_hydrogens geom
_atom_sites_solution_primary direct
_atom_sites_solution_secondary difmap
_audit_creation_method SHELXL-97
_cell_angle_alpha 90.00
_cell_angle_beta 90.954(8)
_cell_angle_gamma 90.00
_cell_formula_units_Z 4
_cell_length_a 5.7021(11)
_cell_length_b 17.795(3)
_cell_length_c 21.056(9)
_cell_measurement_reflns_used 25
_cell_measurement_temperature 193(2)
_cell_measurement_theta_max 42
_cell_measurement_theta_min 30
_cell_volume 2136.2(11)
_computing_cell_refinement '<i>CAD-4 Software</i> (Enraf--Nonius, 1989)'
_computing_data_collection '<i>CAD-4 Software</i> (Enraf--Nonius, 1989)'
_computing_data_reduction 'CORINC (Dr\"ager & Gattow, 1971)'
_computing_molecular_graphics 'PLATON (Spek, 2003)'
_computing_publication_material 'PLATON (Spek, 2003)'
_computing_structure_refinement 'SHELXL97 (Sheldrick, 2008)'
_computing_structure_solution 'SIR92 (Altomare <i>et al.</i>,  1994)'
_diffrn_ambient_temperature 193(2)
_diffrn_measured_fraction_theta_full 0.997
_diffrn_measured_fraction_theta_max 0.997
_diffrn_measurement_device '\k-geometry diffractometer'
_diffrn_measurement_device_type 'Enraf--Nonius CAD-4'
_diffrn_measurement_method \w/2\q
_diffrn_radiation_monochromator graphite
_diffrn_radiation_type CuK\a
_diffrn_radiation_wavelength 1.54178
_diffrn_reflns_av_R_equivalents 0.0258
_diffrn_reflns_av_sigmaI/netI 0.0402
_diffrn_reflns_limit_h_max 6
_diffrn_reflns_limit_h_min 0
_diffrn_reflns_limit_k_max 21
_diffrn_reflns_limit_k_min 0
_diffrn_reflns_limit_l_max 25
_diffrn_reflns_limit_l_min -25
_diffrn_reflns_number 4443
_diffrn_reflns_theta_full 69.86
_diffrn_reflns_theta_max 69.86
_diffrn_reflns_theta_min 3.25
_diffrn_standards_decay_% 2
_diffrn_standards_interval_time 60
_diffrn_standards_number 3
_exptl_absorpt_coefficient_mu 1.810
_exptl_absorpt_correction_T_max 0.998
_exptl_absorpt_correction_T_min 0.825
_exptl_absorpt_correction_type psi-scan
_exptl_absorpt_process_details '(CORINC; Dr\"ager & Gattow, 1971)'
_exptl_crystal_colour colourless
_exptl_crystal_density_diffrn 1.368
_exptl_crystal_density_method 'not measured'
_exptl_crystal_description needle
_exptl_crystal_F_000 912
_exptl_crystal_size_max 0.46
_exptl_crystal_size_mid 0.12
_exptl_crystal_size_min 0.08
_refine_diff_density_max 0.504
_refine_diff_density_min -0.641
_refine_ls_extinction_method none
_refine_ls_goodness_of_fit_ref 1.069
_refine_ls_hydrogen_treatment constr
_refine_ls_matrix_type full
_refine_ls_number_parameters 307
_refine_ls_number_reflns 4018
_refine_ls_number_restraints 66
_refine_ls_restrained_S_all 1.113
_refine_ls_R_factor_all 0.0907
_refine_ls_R_factor_gt 0.0668
_refine_ls_shift/su_max 0.002
_refine_ls_shift/su_mean 0.000
_refine_ls_structure_factor_coef Fsqd
_refine_ls_weighting_details 'calc w=1/[\s^2^(Fo^2^)+(0.0991P)^2^+1.7529P] where P=(Fo^2^+2Fc^2^)/3'
_refine_ls_weighting_scheme calc
_refine_ls_wR_factor_obs 0.1828
_refine_ls_wR_factor_ref 0.2028
_reflns_number_gt 2971
_reflns_number_total 4018
_reflns_threshold_expression I>2\s(I)
_cod_data_source_file nc2090.cif
_cod_data_source_block I
_cod_original_sg_symbol_H-M 'P 21/c'
_cod_database_code 2217966
_cod_database_fobs_code 2217966

loop_
_symmetry_equiv_pos_as_xyz
'x, y, z'
'-x, y+1/2, -z+1/2'
'-x, -y, -z'
'x, -y-1/2, z-1/2'

loop_
_atom_site_type_symbol
_atom_site_label
_atom_site_fract_x
_atom_site_fract_y
_atom_site_fract_z
_atom_site_U_iso_or_equiv
_atom_site_adp_type
_atom_site_calc_flag
_atom_site_refinement_flags
_atom_site_occupancy
_atom_site_disorder_assembly
_atom_site_disorder_group
N N1 0.9067(5) 0.26498(14) 0.08891(12) 0.0361(6) Uani d . 1 B .
C C2 0.7214(5) 0.31100(16) 0.08484(13) 0.0336(6) Uani d . 1 . .
O O3 0.6666(4) 0.34475(12) 0.02838(9) 0.0367(5) Uani d . 1 . .
C C4 0.4711(5) 0.38996(16) 0.03011(13) 0.0328(6) Uani d . 1 . .
C C5 0.3506(5) 0.40201(16) 0.08494(13) 0.0332(6) Uani d . 1 . .
C C6 0.4017(5) 0.36554(17) 0.14986(13) 0.0327(6) Uani d . 1 . .
H H6 0.2635 0.3341 0.1615 0.039 Uiso calc R 1 . .
C C7 0.6089(5) 0.31463(16) 0.14147(13) 0.0330(6) Uani d . 1 . .
C C8 0.7427(5) 0.26449(17) 0.18021(14) 0.0340(7) Uani d . 1 . .
N N9 0.9221(5) 0.23499(15) 0.14809(12) 0.0372(6) Uani d . 1 . .
C C10 1.0661(6) 0.2425(2) 0.03898(16) 0.0438(8) Uani d . 1 . .
H H10A 1.2188 0.2281 0.0585 0.053 Uiso calc PR 0.55 A 1
H H10B 1.0933 0.2859 0.0106 0.053 Uiso calc PR 0.55 A 1
H H10C 1.1120 0.2880 0.0152 0.053 Uiso calc PR 0.45 A 2
H H10D 1.2100 0.2217 0.0593 0.053 Uiso calc PR 0.45 A 2
C C11A 0.9722(14) 0.1768(3) -0.0004(3) 0.060(5) Uani d PG 0.55 B 1
C C12A 0.9179(14) 0.1866(3) -0.0645(3) 0.079(2) Uani d PGU 0.55 B 1
H H12A 0.9415 0.2341 -0.0840 0.095 Uiso calc PR 0.55 B 1
C C13A 0.8290(16) 0.1269(4) -0.1000(3) 0.106(4) Uani d PGU 0.55 B 1
H H13A 0.7919 0.1336 -0.1438 0.127 Uiso calc PR 0.55 B 1
C C14A 0.7945(17) 0.0574(4) -0.0714(4) 0.126(5) Uani d PGU 0.55 B 1
H H14A 0.7338 0.0166 -0.0957 0.151 Uiso calc PR 0.55 B 1
C C15A 0.8488(17) 0.0477(3) -0.0074(4) 0.134(5) Uani d PGU 0.55 B 1
H H15A 0.8252 0.0002 0.0122 0.161 Uiso calc PR 0.55 B 1
C C16A 0.9377(16) 0.1074(4) 0.0282(2) 0.100(3) Uani d PGU 0.55 B 1
H H16A 0.9748 0.1007 0.0719 0.120 Uiso calc PR 0.55 B 1
C C11B 0.9766(14) 0.1880(5) -0.0057(4) 0.047(4) Uani d PGU 0.45 B 2
C C12B 0.7484(13) 0.1612(6) -0.0118(4) 0.091(4) Uani d PGU 0.45 B 2
H H12B 0.6351 0.1743 0.0189 0.110 Uiso calc PR 0.45 B 2
C C13B 0.6861(16) 0.1152(6) -0.0627(5) 0.115(5) Uani d PGU 0.45 B 2
H H13B 0.5302 0.0969 -0.0668 0.138 Uiso calc PR 0.45 B 2
C C14B 0.852(2) 0.0960(7) -0.1075(5) 0.140(7) Uani d PGU 0.45 B 2
H H14B 0.8094 0.0646 -0.1423 0.169 Uiso calc PR 0.45 B 2
C C15B 1.080(2) 0.1229(8) -0.1014(6) 0.249(14) Uani d PGU 0.45 B 2
H H15B 1.1936 0.1098 -0.1321 0.299 Uiso calc PR 0.45 B 2
C C16B 1.1425(14) 0.1689(7) -0.0505(6) 0.122(5) Uani d PGU 0.45 B 2
H H16B 1.2985 0.1872 -0.0464 0.146 Uiso calc PR 0.45 B 2
N N17 0.4223(3) 0.41620(8) -0.02841(6) 0.0399(6) Uani d . 1 . .
H H17A 0.5116 0.3977 -0.0603 0.060 Uiso d R 1 . .
H H17B 0.2870 0.4458 -0.0355 0.060 Uiso d R 1 . .
C C18 0.1547(3) 0.45076(8) 0.08023(6) 0.0361(7) Uani d R 1 . .
N N19 -0.0041(3) 0.49044(8) 0.07707(6) 0.0465(7) Uani d R 1 . .
C C20 0.4394(3) 0.42549(8) 0.20151(6) 0.0333(6) Uani d R 1 . .
C C21 0.2730(3) 0.43846(8) 0.24634(6) 0.0660(12) Uani d R 1 . .
H H21 0.1334 0.4093 0.2462 0.079 Uiso calc R 1 . .
C C22 0.3071(9) 0.4943(3) 0.2924(2) 0.0825(16) Uani d . 1 . .
H H22 0.1897 0.5039 0.3229 0.099 Uiso calc R 1 . .
C C23 0.5087(8) 0.5345(2) 0.29324(17) 0.0548(10) Uani d . 1 . .
C C24 0.6723(8) 0.5225(2) 0.2495(2) 0.0604(10) Uani d . 1 . .
H H24 0.8128 0.5512 0.2504 0.072 Uiso calc R 1 . .
C C25 0.6371(7) 0.4684(2) 0.20311(18) 0.0543(9) Uani d . 1 . .
H H25 0.7530 0.4610 0.1718 0.065 Uiso calc R 1 . .
Cl Cl26 0.5572(3) 0.60204(7) 0.35216(6) 0.0929(5) Uani d . 1 . .
C C27 0.7013(6) 0.23447(17) 0.24463(14) 0.0368(7) Uani d . 1 . .
C C28 0.8630(7) 0.1865(2) 0.27282(18) 0.0548(9) Uani d . 1 . .
H H28 1.0078 0.1767 0.2527 0.066 Uiso calc R 1 . .
C C29 0.8138(7) 0.1527(2) 0.33022(18) 0.0588(10) Uani d . 1 . .
H H29 0.9275 0.1196 0.3482 0.071 Uiso calc R 1 . .
N N30 0.6181(6) 0.16380(18) 0.36153(13) 0.0514(8) Uani d . 1 . .
C C31 0.4668(7) 0.2105(3) 0.33473(18) 0.0625(11) Uani d . 1 . .
H H31 0.3261 0.2205 0.3567 0.075 Uiso calc R 1 . .
C C32 0.4972(7) 0.2462(2) 0.27684(18) 0.0581(10) Uani d . 1 . .
H H32 0.3786 0.2781 0.2598 0.070 Uiso calc R 1 . .

loop_
_atom_site_aniso_label
_atom_site_aniso_U_11
_atom_site_aniso_U_22
_atom_site_aniso_U_33
_atom_site_aniso_U_12
_atom_site_aniso_U_13
_atom_site_aniso_U_23
N1 0.0401(14) 0.0352(13) 0.0331(13) -0.0005(11) 0.0039(10) -0.0038(10)
C2 0.0419(17) 0.0304(14) 0.0286(14) -0.0032(12) 0.0020(12) -0.0020(11)
O3 0.0438(12) 0.0397(11) 0.0268(10) 0.0027(9) 0.0048(8) -0.0002(8)
C4 0.0413(16) 0.0289(14) 0.0282(14) -0.0028(12) 0.0011(12) -0.0017(11)
C5 0.0387(16) 0.0333(15) 0.0277(14) -0.0012(12) 0.0030(12) -0.0006(11)
C6 0.0382(16) 0.0336(15) 0.0265(14) -0.0035(12) 0.0037(11) 0.0002(11)
C7 0.0377(16) 0.0317(14) 0.0297(14) -0.0038(12) 0.0032(12) -0.0022(11)
C8 0.0381(16) 0.0321(15) 0.0319(15) -0.0040(12) 0.0010(12) -0.0003(12)
N9 0.0420(14) 0.0356(13) 0.0341(13) -0.0002(11) 0.0008(11) -0.0014(10)
C10 0.0424(18) 0.0462(19) 0.0433(18) -0.0002(15) 0.0096(14) -0.0066(15)
C11A 0.096(11) 0.045(5) 0.040(6) -0.010(5) 0.008(5) -0.024(4)
C12A 0.119(6) 0.067(5) 0.052(4) 0.008(5) -0.023(4) 0.002(4)
C13A 0.142(8) 0.101(7) 0.074(6) 0.009(6) -0.036(6) -0.025(6)
C14A 0.167(9) 0.110(8) 0.100(7) -0.041(7) -0.009(7) -0.030(6)
C15A 0.187(9) 0.098(7) 0.116(8) -0.044(7) -0.008(7) -0.020(6)
C16A 0.149(8) 0.074(5) 0.077(5) -0.039(6) -0.010(5) -0.005(4)
C11B 0.042(7) 0.048(5) 0.050(7) 0.003(5) 0.003(5) 0.003(5)
C12B 0.077(6) 0.090(7) 0.107(7) -0.008(5) -0.003(6) -0.054(6)
C13B 0.104(8) 0.113(8) 0.129(9) 0.000(7) -0.007(7) -0.036(7)
C14B 0.155(11) 0.131(10) 0.135(11) -0.040(8) 0.000(8) -0.049(8)
C15B 0.248(16) 0.252(16) 0.248(16) -0.014(10) 0.019(10) -0.033(10)
C16B 0.129(9) 0.128(9) 0.110(8) -0.033(7) 0.036(7) -0.057(7)
N17 0.0501(16) 0.0441(15) 0.0255(12) 0.0034(12) 0.0042(11) 0.0018(11)
C18 0.0428(17) 0.0410(17) 0.0248(14) -0.0051(14) 0.0044(12) -0.0004(12)
N19 0.0488(17) 0.0581(18) 0.0329(14) 0.0104(15) 0.0056(12) 0.0024(12)
C20 0.0396(16) 0.0359(15) 0.0244(13) 0.0051(13) 0.0006(11) -0.0005(11)
C21 0.052(2) 0.091(3) 0.056(2) -0.008(2) 0.0152(18) -0.032(2)
C22 0.075(3) 0.112(4) 0.061(3) 0.011(3) 0.018(2) -0.046(3)
C23 0.072(3) 0.047(2) 0.0450(19) 0.0216(19) -0.0219(18) -0.0117(16)
C24 0.069(3) 0.048(2) 0.064(2) -0.0149(19) -0.002(2) -0.0152(18)
C25 0.059(2) 0.051(2) 0.053(2) -0.0166(18) 0.0170(17) -0.0129(17)
Cl26 0.1409(12) 0.0647(7) 0.0714(7) 0.0405(7) -0.0474(8) -0.0352(6)
C27 0.0437(17) 0.0337(15) 0.0330(15) -0.0048(13) -0.0019(13) 0.0017(12)
C28 0.054(2) 0.062(2) 0.049(2) 0.0111(18) 0.0050(17) 0.0155(17)
C29 0.065(2) 0.062(2) 0.049(2) 0.008(2) 0.0004(18) 0.0187(18)
N30 0.0636(19) 0.0524(18) 0.0380(15) -0.0055(15) -0.0010(14) 0.0104(13)
C31 0.061(2) 0.081(3) 0.046(2) 0.008(2) 0.0127(18) 0.020(2)
C32 0.058(2) 0.070(3) 0.047(2) 0.015(2) 0.0106(17) 0.0203(18)

loop_
_atom_type_symbol
_atom_type_description
_atom_type_scat_dispersion_real
_atom_type_scat_dispersion_imag
_atom_type_scat_source
C C 0.0181 0.0091 'International Tables Vol C Tables 4.2.6.8 and 6.1.1.4'
H H 0.0000 0.0000 'International Tables Vol C Tables 4.2.6.8 and 6.1.1.4'
Cl Cl 0.3639 0.7018 'International Tables Vol C Tables 4.2.6.8 and 6.1.1.4'
N N 0.0311 0.0180 'International Tables Vol C Tables 4.2.6.8 and 6.1.1.4'
O O 0.0492 0.0322 'International Tables Vol C Tables 4.2.6.8 and 6.1.1.4'

loop_
_geom_angle_atom_site_label_1
_geom_angle_atom_site_label_2
_geom_angle_atom_site_label_3
_geom_angle
C2 N1 N9 109.8(2)
C2 N1 C10 128.6(3)
N9 N1 C10 121.5(3)
N1 C2 O3 119.7(2)
N1 C2 C7 110.8(3)
O3 C2 C7 129.5(3)
C2 O3 C4 114.1(2)
N17 C4 C5 128.3(3)
N17 C4 O3 109.6(2)
C5 C4 O3 122.1(3)
C4 C5 C18 116.3(2)
C4 C5 C6 126.4(3)
C18 C5 C6 117.3(2)
C7 C6 C20 113.6(2)
C7 C6 C5 106.7(2)
C20 C6 C5 111.0(2)
C7 C6 H6 108.4
C20 C6 H6 108.4
C5 C6 H6 108.4
C2 C7 C8 102.5(3)
C2 C7 C6 120.9(3)
C8 C7 C6 136.6(3)
N9 C8 C7 111.2(3)
N9 C8 C27 117.1(3)
C7 C8 C27 131.3(3)
C8 N9 N1 105.7(2)
C11B C10 N1 116.0(4)
C11B C10 C11A 8.3(5)
N1 C10 C11A 112.7(4)
C11B C10 H10A 113.4
N1 C10 H10A 109.1
C11A C10 H10A 109.1
C11B C10 H10B 100.8
N1 C10 H10B 109.1
C11A C10 H10B 109.1
H10A C10 H10B 107.8
C11B C10 H10C 108.3
N1 C10 H10C 108.3
C11A C10 H10C 116.4
H10A C10 H10C 100.5
H10B C10 H10C 8.5
C11B C10 H10D 108.3
N1 C10 H10D 108.3
C11A C10 H10D 103.3
H10A C10 H10D 7.3
H10B C10 H10D 114.5
H10C C10 H10D 107.4
C12A C11A C16A 120.0
C12A C11A C10 120.2(4)
C16A C11A C10 119.8(4)
C11A C12A C13A 120.0
C11A C12A H12A 120.0
C13A C12A H12A 120.0
C12A C13A C14A 120.0
C12A C13A H13A 120.0
C14A C13A H13A 120.0
C13A C14A C15A 120.0
C13A C14A H14A 120.0
C15A C14A H14A 120.0
C16A C15A C14A 120.0
C16A C15A H15A 120.0
C14A C15A H15A 120.0
C15A C16A C11A 120.0
C15A C16A H16A 120.0
C11A C16A H16A 120.0
C12B C11B C16B 120.0
C12B C11B C10 127.8(6)
C16B C11B C10 111.8(6)
C13B C12B C11B 120.0
C13B C12B H12B 120.0
C11B C12B H12B 120.0
C12B C13B C14B 120.0
C12B C13B H13B 120.0
C14B C13B H13B 120.0
C15B C14B C13B 120.0
C15B C14B H14B 120.0
C13B C14B H14B 120.0
C14B C15B C16B 120.0
C14B C15B H15B 120.0
C16B C15B H15B 120.0
C15B C16B C11B 120.0
C15B C16B H16B 120.0
C11B C16B H16B 120.0
C4 N17 H17A 116.2
C4 N17 H17B 119.7
H17A N17 H17B 123.3
N19 C18 C5 179.30(13)
C25 C20 C21 118.13(16)
C25 C20 C6 120.9(2)
C21 C20 C6 120.99(12)
C20 C21 C22 120.5(2)
C20 C21 H21 119.7
C22 C21 H21 119.7
C23 C22 C21 119.4(3)
C23 C22 H22 120.3
C21 C22 H22 120.3
C24 C23 C22 120.6(3)
C24 C23 Cl26 119.6(3)
C22 C23 Cl26 119.8(3)
C23 C24 C25 120.1(4)
C23 C24 H24 119.9
C25 C24 H24 119.9
C20 C25 C24 121.2(3)
C20 C25 H25 119.4
C24 C25 H25 119.4
C32 C27 C28 116.5(3)
C32 C27 C8 123.2(3)
C28 C27 C8 120.0(3)
C29 C28 C27 120.0(4)
C29 C28 H28 120.0
C27 C28 H28 120.0
N30 C29 C28 123.8(4)
N30 C29 H29 118.1
C28 C29 H29 118.1
C31 N30 C29 115.7(3)
N30 C31 C32 125.0(4)
N30 C31 H31 117.5
C32 C31 H31 117.5
C27 C32 C31 118.9(4)
C27 C32 H32 120.5
C31 C32 H32 120.5

loop_
_geom_bond_atom_site_label_1
_geom_bond_atom_site_label_2
_geom_bond_distance
N1 C2 1.338(4)
N1 N9 1.357(3)
N1 C10 1.457(4)
C2 O3 1.364(3)
C2 C7 1.365(4)
O3 C4 1.376(4)
C4 N17 1.342(3)
C4 C5 1.370(4)
C5 C18 1.416(3)
C5 C6 1.537(4)
C6 C7 1.502(4)
C6 C20 1.536(3)
C6 H6 1.0000
C7 C8 1.422(4)
C8 N9 1.342(4)
C8 C27 1.481(4)
C10 C11B 1.438(7)
C10 C11A 1.524(5)
C10 H10A 0.9900
C10 H10B 0.9900
C10 H10C 0.9900
C10 H10D 0.9900
C11A C12A 1.3900
C11A C16A 1.3900
C12A C13A 1.3900
C12A H12A 0.9500
C13A C14A 1.3900
C13A H13A 0.9500
C14A C15A 1.3900
C14A H14A 0.9500
C15A C16A 1.3900
C15A H15A 0.9500
C16A H16A 0.9500
C11B C12B 1.3900
C11B C16B 1.3900
C12B C13B 1.3900
C12B H12B 0.9500
C13B C14B 1.3900
C13B H13B 0.9500
C14B C15B 1.3900
C14B H14B 0.9500
C15B C16B 1.3900
C15B H15B 0.9500
C16B H16B 0.9500
N17 H17A 0.9113
N17 H17B 0.9442
C18 N19 1.1496
C20 C25 1.362(4)
C20 C21 1.3687
C21 C22 1.401(5)
C21 H21 0.9500
C22 C23 1.354(7)
C22 H22 0.9500
C23 C24 1.338(6)
C23 Cl26 1.746(4)
C24 C25 1.385(5)
C24 H24 0.9500
C25 H25 0.9500
C27 C32 1.373(5)
C27 C28 1.383(5)
C28 C29 1.382(5)
C28 H28 0.9500
C29 N30 1.320(5)
C29 H29 0.9500
N30 C31 1.318(5)
C31 C32 1.387(5)
C31 H31 0.9500
C32 H32 0.9500

loop_
_geom_hbond_atom_site_label_D
_geom_hbond_atom_site_label_H
_geom_hbond_atom_site_label_A
_geom_hbond_site_symmetry_A
_geom_hbond_distance_DH
_geom_hbond_distance_HA
_geom_hbond_distance_DA
_geom_hbond_angle_DHA
N17 H17A N30 4_565 0.91 2.08 2.955(3) 161.7
N17 H17B N19 3_565 0.94 2.15 3.068(3) 165.1

loop_
_geom_torsion_atom_site_label_1
_geom_torsion_atom_site_label_2
_geom_torsion_atom_site_label_3
_geom_torsion_atom_site_label_4
_geom_torsion
N9 N1 C2 O3 -177.1(2)
C10 N1 C2 O3 -1.6(5)
N9 N1 C2 C7 1.2(3)
C10 N1 C2 C7 176.6(3)
N1 C2 O3 C4 179.3(3)
C7 C2 O3 C4 1.4(4)
C2 O3 C4 N17 -175.7(2)
C2 O3 C4 C5 2.8(4)
N17 C4 C5 C18 -2.8(4)
O3 C4 C5 C18 179.0(2)
N17 C4 C5 C6 174.6(3)
O3 C4 C5 C6 -3.5(5)
C4 C5 C6 C7 0.2(4)
C18 C5 C6 C7 177.6(2)
C4 C5 C6 C20 124.6(3)
C18 C5 C6 C20 -58.0(3)
N1 C2 C7 C8 -1.2(3)
O3 C2 C7 C8 176.8(3)
N1 C2 C7 C6 177.1(3)
O3 C2 C7 C6 -4.8(5)
C20 C6 C7 C2 -119.2(3)
C5 C6 C7 C2 3.6(4)
C20 C6 C7 C8 58.5(4)
C5 C6 C7 C8 -178.8(3)
C2 C7 C8 N9 0.9(3)
C6 C7 C8 N9 -177.0(3)
C2 C7 C8 C27 -171.3(3)
C6 C7 C8 C27 10.8(6)
C7 C8 N9 N1 -0.2(3)
C27 C8 N9 N1 173.2(2)
C2 N1 N9 C8 -0.6(3)
C10 N1 N9 C8 -176.4(3)
C2 N1 C10 C11B -75.7(6)
N9 N1 C10 C11B 99.3(6)
C2 N1 C10 C11A -84.0(5)
N9 N1 C10 C11A 91.0(4)
C11B C10 C11A C12A 0(3)
N1 C10 C11A C12A 115.3(5)
C11B C10 C11A C16A -179(4)
N1 C10 C11A C16A -63.8(6)
C16A C11A C12A C13A 0.0
C10 C11A C12A C13A -179.0(7)
C11A C12A C13A C14A 0.0
C12A C13A C14A C15A 0.0
C13A C14A C15A C16A 0.0
C14A C15A C16A C11A 0.0
C12A C11A C16A C15A 0.0
C10 C11A C16A C15A 179.0(7)
N1 C10 C11B C12B 8.6(10)
C11A C10 C11B C12B 76(4)
N1 C10 C11B C16B -178.7(6)
C11A C10 C11B C16B -111(4)
C16B C11B C12B C13B 0.0
C10 C11B C12B C13B 172.3(10)
C11B C12B C13B C14B 0.0
C12B C13B C14B C15B 0.0
C13B C14B C15B C16B 0.0
C14B C15B C16B C11B 0.0
C12B C11B C16B C15B 0.0
C10 C11B C16B C15B -173.4(9)
C4 C5 C18 N19 -16E1(10)
C6 C5 C18 N19 22(11)
C7 C6 C20 C25 48.8(3)
C5 C6 C20 C25 -71.5(3)
C7 C6 C20 C21 -132.64(18)
C5 C6 C20 C21 107.0(2)
C25 C20 C21 C22 -0.1(3)
C6 C20 C21 C22 -178.7(3)
C20 C21 C22 C23 -1.4(6)
C21 C22 C23 C24 1.7(7)
C21 C22 C23 Cl26 -177.8(3)
C22 C23 C24 C25 -0.4(7)
Cl26 C23 C24 C25 179.1(3)
C21 C20 C25 C24 1.4(5)
C6 C20 C25 C24 180.0(3)
C23 C24 C25 C20 -1.2(6)
N9 C8 C27 C32 -164.6(3)
C7 C8 C27 C32 7.2(5)
N9 C8 C27 C28 9.2(5)
C7 C8 C27 C28 -179.0(3)
C32 C27 C28 C29 0.5(6)
C8 C27 C28 C29 -173.7(3)
C27 C28 C29 N30 -0.7(7)
C28 C29 N30 C31 -0.3(6)
C29 N30 C31 C32 1.6(7)
C28 C27 C32 C31 0.6(6)
C8 C27 C32 C31 174.6(4)
N30 C31 C32 C27 -1.7(7)
